data_2242680
loop_
_publ_author_name
'de Moraes, Lygia S.'
'Kennedy, Alan R.'
'Logan, Charlie R.'

_publ_section_title
;
 Crystal structures of three halide salts of <small>L</small>-asparagine:
 an isostructural series
;
_journal_issue 11
_journal_name_full 'Acta Crystallographica Section E'
_journal_page_first 1619
_journal_page_last 1623
_journal_paper_doi 10.1107/S2056989018014603
_journal_volume 74
_journal_year 2018
_chemical_absolute_configuration ad
_chemical_formula_iupac 'C4 H9 N2 O3 +, Cl -, H2 O'
_chemical_formula_moiety 'C4 H9 N2 O3 +, Cl -, H2 O'
_chemical_formula_sum 'C4 H11 Cl N2 O4'
_chemical_formula_weight 186.60
_chemical_name_systematic
;
<i>L</i>-Asparaginium chloride monohydrate
;
_space_group_crystal_system monoclinic
_space_group_IT_number 4
_space_group_name_Hall 'P 2yb'
_space_group_name_H-M_alt 'P 1 21 1'
_symmetry_space_group_name_Hall 'P 2yb'
_symmetry_space_group_name_H-M 'P 1 21 1'
_atom_sites_solution_hydrogens mixed
_atom_sites_solution_primary direct
_audit_creation_method SHELXL-2014/7
_cell_angle_alpha 90
_cell_angle_beta 103.834(2)
_cell_angle_gamma 90
_cell_formula_units_Z 2
_cell_length_a 5.09220(10)
_cell_length_b 10.1450(2)
_cell_length_c 8.1950(2)
_cell_measurement_reflns_used 3444
_cell_measurement_temperature 123(2)
_cell_measurement_theta_max 29.6985
_cell_measurement_theta_min 3.2472
_cell_volume 411.076(16)
_computing_cell_refinement
;
Crysalis PRO (Agilent, 2014)
;
_computing_data_collection
;
Crysalis PRO (Agilent, 2014)
;
_computing_data_reduction
;
Crysalis PRO (Agilent, 2014)
;
_computing_molecular_graphics
;
Mercury (Macrae <i>et al.</i>,  2008)
;
_computing_publication_material
;
SHELXL2014 (Sheldrick, 2015)
;
_computing_structure_refinement
;
SHELXL2014 (Sheldrick, 2015)
;
_computing_structure_solution
;
SIR92 (Altomare <i>et al.</i>,  1994)
;
_diffrn_ambient_temperature 123(2)
_diffrn_measured_fraction_theta_full 0.999
_diffrn_measured_fraction_theta_max 0.921
_diffrn_measurement_device_type 'Oxford Diffraction Xcalibur E'
_diffrn_measurement_method 'omega scans'
_diffrn_radiation_type MoK\a
_diffrn_radiation_wavelength 0.71073
_diffrn_reflns_av_R_equivalents 0.0125
_diffrn_reflns_av_unetI/netI 0.0217
_diffrn_reflns_limit_h_max 7
_diffrn_reflns_limit_h_min -7
_diffrn_reflns_limit_k_max 13
_diffrn_reflns_limit_k_min -14
_diffrn_reflns_limit_l_max 10
_diffrn_reflns_limit_l_min -10
_diffrn_reflns_number 4053
_diffrn_reflns_theta_full 27.000
_diffrn_reflns_theta_max 29.764
_diffrn_reflns_theta_min 3.254
_diffrn_source 'sealed tube'
_diffrn_standards_decay_% 0
_diffrn_standards_interval_count 0
_diffrn_standards_number 0
_exptl_absorpt_coefficient_mu 0.438
_exptl_absorpt_correction_T_max 1.00000
_exptl_absorpt_correction_T_min 0.89949
_exptl_absorpt_correction_type multi-scan
_exptl_absorpt_process_details
;
[CrysAlis PRO (Agilent, 2014), based on expressions derived
by
Clark & Reid (1995)]
;
_exptl_crystal_colour colourless
_exptl_crystal_density_diffrn 1.508
_exptl_crystal_description prism
_exptl_crystal_F_000 196
_exptl_crystal_size_max 0.45
_exptl_crystal_size_mid 0.30
_exptl_crystal_size_min 0.25
_refine_diff_density_max 0.262
_refine_diff_density_min -0.201
_refine_ls_abs_structure_details
;
Flack <i>x</i> determined using 897 quotients
[(<i>I</i>^+^)-(<i>I</i>^-^)]/[(<i>I</i>^+^)+(<i>I</i>^-^)]
(Parsons et al., 2013)
;
_refine_ls_abs_structure_Flack -0.02(2)
_refine_ls_extinction_coef 0.029(8)
_refine_ls_extinction_expression Fc^*^=kFc[1+0.001xFc^2^\l^3^/sin(2\q)]^-1/4^
_refine_ls_extinction_method
;
SHELXL-2014/7 (Sheldrick 2015)
;
_refine_ls_goodness_of_fit_ref 1.073
_refine_ls_hydrogen_treatment mixed
_refine_ls_matrix_type full
_refine_ls_number_parameters 128
_refine_ls_number_reflns 2079
_refine_ls_number_restraints 9
_refine_ls_restrained_S_all 1.073
_refine_ls_R_factor_all 0.0225
_refine_ls_R_factor_gt 0.0216
_refine_ls_shift/su_max 0.000
_refine_ls_shift/su_mean 0.000
_refine_ls_structure_factor_coef Fsqd
_refine_ls_weighting_details 'w=1/[\s^2^(Fo^2^)+(0.0331P)^2^+0.0289P] where P=(Fo^2^+2Fc^2^)/3'
_refine_ls_weighting_scheme calc
_refine_ls_wR_factor_gt 0.0573
_refine_ls_wR_factor_ref 0.0579
_reflns_number_gt 2032
_reflns_number_total 2079
_reflns_threshold_expression 'I > 2\s(I)'
_cod_data_source_file hb7779sup1.cif
_cod_data_source_block I
_cod_database_code 2242680
_shelx_space_group_comment
;
The symmetry employed for this shelxl refinement is uniquely defined
by the following loop, which should always be used as a source of
symmetry information in preference to the above space-group names.
They are only intended as comments.
;

loop_
_space_group_symop_operation_xyz
'x, y, z'
'-x, y+1/2, -z'

loop_
_atom_site_type_symbol
_atom_site_label
_atom_site_fract_x
_atom_site_fract_y
_atom_site_fract_z
_atom_site_U_iso_or_equiv
_atom_site_adp_type
_atom_site_calc_flag
_atom_site_occupancy
Cl Cl1 0.36571(8) 0.90075(4) 0.92401(5) 0.02062(13) Uani d 1
O O1 1.1145(3) 0.51257(16) 0.77258(18) 0.0258(3) Uani d 1
O O2 0.8130(3) 0.48931(15) 0.52673(18) 0.0237(3) Uani d 1
O O3 0.8617(3) 0.83494(16) 0.56812(17) 0.0269(3) Uani d 1
O O1W 1.1611(3) 0.58702(15) 1.1607(2) 0.0242(3) Uani d 1
H H1W 1.275(4) 0.528(2) 1.142(3) 0.029 Uiso d 1
H H2W 1.034(4) 0.532(2) 1.170(3) 0.029 Uiso d 1
N N1 0.8288(3) 0.71004(16) 0.8685(2) 0.0162(3) Uani d 1
H H1N 0.699(4) 0.758(2) 0.902(3) 0.019 Uiso d 1
H H2N 0.936(4) 0.764(2) 0.827(3) 0.019 Uiso d 1
H H3N 0.927(4) 0.664(2) 0.957(2) 0.019 Uiso d 1
N N2 0.5625(4) 0.78473(17) 0.3247(2) 0.0218(4) Uani d 1
C C1 0.8969(4) 0.53507(18) 0.6792(2) 0.0153(3) Uani d 1
C C2 0.6864(4) 0.61977(17) 0.7318(2) 0.0140(3) Uani d 1
H H1 0.5703 0.5597 0.7813 0.017 Uiso calc 1
C C3 0.5009(4) 0.69279(18) 0.5859(2) 0.0162(3) Uani d 1
H H2 0.3900 0.6278 0.5091 0.019 Uiso calc 1
H H3 0.3765 0.7499 0.6304 0.019 Uiso calc 1
C C4 0.6548(4) 0.77587(19) 0.4888(2) 0.0170(4) Uani d 1
H H1H 0.936(6) 0.437(3) 0.503(5) 0.067(11) Uiso d 1
H H4N 0.643(4) 0.8399(19) 0.266(3) 0.019(6) Uiso d 1
H H5N 0.423(4) 0.736(2) 0.273(3) 0.023(6) Uiso d 1

loop_
_atom_site_aniso_label
_atom_site_aniso_U_11
_atom_site_aniso_U_22
_atom_site_aniso_U_33
_atom_site_aniso_U_12
_atom_site_aniso_U_13
_atom_site_aniso_U_23
Cl1 0.01624(19) 0.0241(2) 0.0209(2) 0.00077(17) 0.00325(14) -0.00539(18)
O1 0.0182(7) 0.0346(8) 0.0224(7) 0.0096(6) 0.0008(5) -0.0059(6)
O2 0.0211(7) 0.0281(8) 0.0204(7) 0.0067(6) 0.0020(5) -0.0079(6)
O3 0.0222(7) 0.0359(8) 0.0199(7) -0.0128(6) 0.0000(6) 0.0078(6)
O1W 0.0252(8) 0.0200(7) 0.0270(8) -0.0019(6) 0.0051(6) -0.0003(6)
N1 0.0150(8) 0.0182(8) 0.0156(8) 0.0008(6) 0.0040(6) -0.0019(6)
N2 0.0265(9) 0.0217(8) 0.0163(7) -0.0029(7) 0.0034(7) 0.0011(6)
C1 0.0149(8) 0.0149(8) 0.0168(8) -0.0014(6) 0.0052(6) 0.0014(6)
C2 0.0123(8) 0.0149(8) 0.0152(8) -0.0006(6) 0.0039(6) -0.0007(6)
C3 0.0129(8) 0.0186(8) 0.0166(8) 0.0004(7) 0.0026(6) 0.0023(7)
C4 0.0168(8) 0.0163(8) 0.0183(8) 0.0023(6) 0.0046(7) 0.0023(6)

loop_
_atom_type_symbol
_atom_type_description
_atom_type_scat_dispersion_real
_atom_type_scat_dispersion_imag
_atom_type_scat_source
Cl Cl 0.1484 0.1585 'International Tables Vol C Tables 4.2.6.8 and 6.1.1.4'
O O 0.0106 0.0060 'International Tables Vol C Tables 4.2.6.8 and 6.1.1.4'
N N 0.0061 0.0033 'International Tables Vol C Tables 4.2.6.8 and 6.1.1.4'
C C 0.0033 0.0016 'International Tables Vol C Tables 4.2.6.8 and 6.1.1.4'
H H 0.0000 0.0000 'International Tables Vol C Tables 4.2.6.8 and 6.1.1.4'

loop_
_geom_angle_atom_site_label_1
_geom_angle_atom_site_label_2
_geom_angle_atom_site_label_3
_geom_angle
C1 O2 H1H 110(3)
H1W O1W H2W 97(3)
C2 N1 H1N 107.3(15)
C2 N1 H2N 108.8(17)
H1N N1 H2N 110(2)
C2 N1 H3N 111.2(16)
H1N N1 H3N 109(2)
H2N N1 H3N 110(2)
C4 N2 H4N 119.5(15)
C4 N2 H5N 119.9(17)
H4N N2 H5N 121(2)
O1 C1 O2 125.44(17)
O1 C1 C2 122.06(16)
O2 C1 C2 112.48(15)
N1 C2 C1 108.17(14)
N1 C2 C3 112.85(15)
C1 C2 C3 113.57(15)
N1 C2 H1 107.3
C1 C2 H1 107.3
C3 C2 H1 107.3
C4 C3 C2 112.56(15)
C4 C3 H2 109.1
C2 C3 H2 109.1
C4 C3 H3 109.1
C2 C3 H3 109.1
H2 C3 H3 107.8
O3 C4 N2 123.25(18)
O3 C4 C3 118.34(16)
N2 C4 C3 118.40(17)

loop_
_geom_bond_atom_site_label_1
_geom_bond_atom_site_label_2
_geom_bond_distance
O1 C1 1.209(2)
O2 C1 1.305(2)
O2 H1H 0.876(13)
O3 C4 1.251(2)
O1W H1W 0.869(13)
O1W H2W 0.868(13)
N1 C2 1.493(2)
N1 H1N 0.913(13)
N1 H2N 0.891(13)
N1 H3N 0.901(12)
N2 C4 1.317(2)
N2 H4N 0.897(12)
N2 H5N 0.882(13)
C1 C2 1.515(2)
C2 C3 1.527(2)
C2 H1 1.0000
C3 C4 1.502(3)
C3 H2 0.9900
C3 H3 0.9900

loop_
_geom_hbond_atom_site_label_D
_geom_hbond_atom_site_label_H
_geom_hbond_atom_site_label_A
_geom_hbond_site_symmetry_A
_geom_hbond_distance_DH
_geom_hbond_distance_HA
_geom_hbond_distance_DA
_geom_hbond_angle_DHA
O2 H1H O3 2_746 0.876(13) 1.662(15) 2.533(2) 172(4)
N1 H1N Cl1 . 0.913(13) 2.273(14) 3.1663(17) 166(2)
N1 H2N Cl1 1_655 0.891(13) 2.555(18) 3.2909(17) 140(2)
N1 H2N O3 . 0.891(13) 2.19(2) 2.809(2) 126(2)
N1 H3N O1W . 0.901(12) 1.971(13) 2.867(2) 172(2)
N2 H4N Cl1 1_554 0.897(12) 2.89(2) 3.4056(17) 118.2(17)
N2 H4N O1 2_756 0.897(12) 2.209(15) 3.051(2) 156(2)
N2 H5N O1W 1_454 0.882(13) 2.083(14) 2.949(2) 167(2)
O1W H1W Cl1 2_747 0.869(13) 2.407(14) 3.2650(18) 169(2)
O1W H2W Cl1 2_647 0.868(13) 2.402(16) 3.2184(17) 157(2)

loop_
_geom_torsion_atom_site_label_1
_geom_torsion_atom_site_label_2
_geom_torsion_atom_site_label_3
_geom_torsion_atom_site_label_4
_geom_torsion
O1 C1 C2 N1 24.6(2)
O2 C1 C2 N1 -156.61(16)
O1 C1 C2 C3 150.72(17)
O2 C1 C2 C3 -30.5(2)
N1 C2 C3 C4 68.1(2)
C1 C2 C3 C4 -55.4(2)
C2 C3 C4 O3 -37.7(2)
C2 C3 C4 N2 143.49(18)

_cod_database_fobs_code 2242680
